data_2018062
loop_
_publ_author_name
'Hori, Akiko'
'Inoue, Yuta'
'Yuge, Hidetaka'

_publ_section_title
;
 The effect of Cl&#x00B7;&#x00B7;&#x00B7;\p interactions on the
 conformations of 4-chloro-5-(2-phenoxyethoxy)phthalonitrile and
 4-chloro-5-[2-(pentafluorophenoxy)ethoxy]phthalonitrile
;
_journal_coeditor_code GD3379
_journal_issue 5
_journal_name_full 'Acta Crystallographica Section C'
_journal_page_first o154
_journal_page_last o156
_journal_paper_doi 10.1107/S0108270111008675
_journal_volume 67
_journal_year 2011
_chemical_formula_iupac 'C16 H6 Cl F5 N2 O2'
_chemical_formula_moiety 'C16 H6 Cl F5 N2 O2'
_chemical_formula_sum 'C16 H6 Cl F5 N2 O2'
_chemical_formula_weight 388.68
_chemical_name_common
;
4-chloro-5-[2-(pentafluorophenoxy)ethoxy]phthalonitrile
;
_chemical_name_systematic
;
4-chloro-5-[2-(pentafluorophenoxy)ethoxy]benzene-1,2-dicarbonitrile
;
_space_group_IT_number 14
_symmetry_cell_setting monoclinic
_symmetry_space_group_name_Hall '-P 2ybc'
_symmetry_space_group_name_H-M 'P 1 21/c 1'
_atom_sites_solution_hydrogens geom
_atom_sites_solution_primary direct
_atom_sites_solution_secondary difmap
_cell_angle_alpha 90.00
_cell_angle_beta 96.544(2)
_cell_angle_gamma 90.00
_cell_formula_units_Z 4
_cell_length_a 5.8272(13)
_cell_length_b 13.319(3)
_cell_length_c 19.380(4)
_cell_measurement_reflns_used 5920
_cell_measurement_temperature 100
_cell_measurement_theta_max 27.69
_cell_measurement_theta_min 2.61
_cell_volume 1494.3(6)
_computing_cell_refinement 'SAINT (Bruker, 2006)'
_computing_data_collection 'APEX2 (Bruker, 2006)'
_computing_data_reduction 'SAINT (Bruker, 2006)'
_computing_molecular_graphics 'SHELXTL (Sheldrick, 2008)'
_computing_publication_material 'SHELXTL (Sheldrick, 2008)'
_computing_structure_refinement 'SHELXL97 (Sheldrick, 2008)'
_computing_structure_solution 'SHELXS97 (Sheldrick, 2008)'
_diffrn_ambient_temperature 100
_diffrn_detector_area_resol_mean 8.333
_diffrn_measured_fraction_theta_full 0.994
_diffrn_measured_fraction_theta_max 0.994
_diffrn_measurement_device_type 'Bruker APEXII CCD'
_diffrn_measurement_method '\f and \w'
_diffrn_radiation_monochromator graphite
_diffrn_radiation_source 'fine-focus sealed tube'
_diffrn_radiation_type MoK\a
_diffrn_radiation_wavelength 0.71073
_diffrn_reflns_av_R_equivalents 0.0268
_diffrn_reflns_av_sigmaI/netI 0.0211
_diffrn_reflns_limit_h_max 7
_diffrn_reflns_limit_h_min -7
_diffrn_reflns_limit_k_max 17
_diffrn_reflns_limit_k_min -17
_diffrn_reflns_limit_l_max 25
_diffrn_reflns_limit_l_min -24
_diffrn_reflns_number 16533
_diffrn_reflns_theta_full 27.48
_diffrn_reflns_theta_max 27.48
_diffrn_reflns_theta_min 2.61
_exptl_absorpt_coefficient_mu 0.329
_exptl_absorpt_correction_T_max 0.9742
_exptl_absorpt_correction_T_min 0.9253
_exptl_absorpt_correction_type empirical
_exptl_absorpt_process_details '(SADABS; Sheldrick, 1996)'
_exptl_crystal_colour colourless
_exptl_crystal_density_diffrn 1.728
_exptl_crystal_density_method 'not measured'
_exptl_crystal_description prismatic
_exptl_crystal_F_000 776
_exptl_crystal_size_max 0.24
_exptl_crystal_size_mid 0.10
_exptl_crystal_size_min 0.08
_refine_diff_density_max 0.425
_refine_diff_density_min -0.232
_refine_ls_extinction_method none
_refine_ls_goodness_of_fit_ref 1.028
_refine_ls_hydrogen_treatment constr
_refine_ls_matrix_type full
_refine_ls_number_parameters 235
_refine_ls_number_reflns 3408
_refine_ls_number_restraints 0
_refine_ls_restrained_S_all 1.028
_refine_ls_R_factor_all 0.0425
_refine_ls_R_factor_gt 0.0336
_refine_ls_shift/su_max 0.000
_refine_ls_shift/su_mean 0.000
_refine_ls_structure_factor_coef Fsqd
_refine_ls_weighting_details 'calc w = 1/[\s^2^(Fo^2^)+(0.0382P)^2^+1.0883P] where P=(Fo^2^+2Fc^2^)/3'
_refine_ls_weighting_scheme calc
_refine_ls_wR_factor_gt 0.0821
_refine_ls_wR_factor_ref 0.0876
_reflns_number_gt 2890
_reflns_number_total 3408
_reflns_threshold_expression I>2\s(I)
_cod_data_source_file gd3379.cif
_cod_data_source_block II
_cod_original_sg_symbol_H-M 'P 21/c'
_cod_database_code 2018062
_cod_database_fobs_code 2018062

loop_
_symmetry_equiv_pos_as_xyz
'x, y, z'
'-x, y+1/2, -z+1/2'
'-x, -y, -z'
'x, -y-1/2, z-1/2'

loop_
_atom_site_type_symbol
_atom_site_label
_atom_site_fract_x
_atom_site_fract_y
_atom_site_fract_z
_atom_site_U_iso_or_equiv
_atom_site_adp_type
_atom_site_calc_flag
_atom_site_refinement_flags
_atom_site_occupancy
_atom_site_disorder_assembly
_atom_site_disorder_group
C C1 0.8254(3) 0.27727(12) 0.27255(8) 0.0182(3) Uani d . 1 . .
C C2 0.8091(3) 0.17269(12) 0.26444(8) 0.0185(3) Uani d . 1 . .
C C3 0.6456(3) 0.11995(12) 0.29730(8) 0.0190(3) Uani d . 1 . .
H H3 0.6328 0.0491 0.2923 0.023 Uiso calc R 1 . .
C C4 0.5020(3) 0.17142(12) 0.33720(8) 0.0180(3) Uani d . 1 . .
C C5 0.5150(3) 0.27615(12) 0.34450(8) 0.0172(3) Uani d . 1 . .
C C6 0.6782(3) 0.32895(12) 0.31177(8) 0.0181(3) Uani d . 1 . .
H H6 0.6890 0.3999 0.3162 0.022 Uiso calc R 1 . .
C C7 1.0028(3) 0.33312(12) 0.24306(8) 0.0199(3) Uani d . 1 . .
C C8 0.9638(3) 0.12052(12) 0.22354(9) 0.0210(3) Uani d . 1 . .
C C9 0.3848(3) 0.42571(12) 0.39501(8) 0.0186(3) Uani d . 1 . .
H H9A 0.3615 0.4617 0.3501 0.022 Uiso calc R 1 . .
H H9B 0.5400 0.4427 0.4183 0.022 Uiso calc R 1 . .
C C10 0.2010(3) 0.45551(13) 0.44015(8) 0.0210(3) Uani d . 1 . .
H H10A 0.1853 0.5295 0.4396 0.025 Uiso calc R 1 . .
H H10B 0.0512 0.4267 0.4204 0.025 Uiso calc R 1 . .
C C11 0.2175(3) 0.32331(12) 0.52643(8) 0.0188(3) Uani d . 1 . .
C C12 0.3881(3) 0.27177(13) 0.56812(9) 0.0213(3) Uani d . 1 . .
C C13 0.3618(3) 0.17320(14) 0.58745(9) 0.0233(4) Uani d . 1 . .
C C14 0.1595(3) 0.12251(12) 0.56594(9) 0.0234(4) Uani d . 1 . .
C C15 -0.0159(3) 0.17253(13) 0.52634(9) 0.0226(4) Uani d . 1 . .
C C16 0.0125(3) 0.27144(13) 0.50756(8) 0.0201(3) Uani d . 1 . .
Cl Cl1 0.30422(7) 0.10616(3) 0.37969(2) 0.02216(11) Uani d . 1 . .
F F1 0.58648(17) 0.31911(8) 0.59067(5) 0.0289(2) Uani d . 1 . .
F F2 0.53286(19) 0.12730(8) 0.62754(6) 0.0318(3) Uani d . 1 . .
F F3 0.1311(2) 0.02670(8) 0.58397(6) 0.0318(3) Uani d . 1 . .
F F4 -0.21748(18) 0.12623(8) 0.50688(6) 0.0308(3) Uani d . 1 . .
F F5 -0.16755(17) 0.31781(8) 0.47097(5) 0.0264(2) Uani d . 1 . .
N N1 1.1470(3) 0.37862(11) 0.22243(8) 0.0258(3) Uani d . 1 . .
N N2 1.0870(3) 0.07993(12) 0.19061(8) 0.0272(3) Uani d . 1 . .
O O1 0.36507(19) 0.31921(8) 0.38395(6) 0.0188(2) Uani d . 1 . .
O O2 0.2528(2) 0.42182(9) 0.51158(6) 0.0222(3) Uani d . 1 . .

loop_
_atom_site_aniso_label
_atom_site_aniso_U_11
_atom_site_aniso_U_22
_atom_site_aniso_U_33
_atom_site_aniso_U_12
_atom_site_aniso_U_13
_atom_site_aniso_U_23
C1 0.0187(8) 0.0204(8) 0.0156(7) 0.0007(6) 0.0018(6) 0.0014(6)
C2 0.0192(8) 0.0207(8) 0.0156(7) 0.0031(6) 0.0012(6) -0.0019(6)
C3 0.0221(8) 0.0169(8) 0.0176(7) 0.0011(6) 0.0008(6) -0.0011(6)
C4 0.0184(7) 0.0190(8) 0.0167(7) -0.0015(6) 0.0023(6) 0.0006(6)
C5 0.0175(7) 0.0189(8) 0.0151(7) 0.0030(6) 0.0013(6) -0.0009(6)
C6 0.0212(8) 0.0161(7) 0.0168(7) 0.0009(6) 0.0016(6) -0.0002(6)
C7 0.0239(8) 0.0186(8) 0.0175(8) 0.0032(7) 0.0034(6) -0.0011(6)
C8 0.0226(8) 0.0199(8) 0.0203(8) -0.0014(6) 0.0018(7) -0.0018(6)
C9 0.0205(8) 0.0145(7) 0.0215(8) 0.0021(6) 0.0051(6) 0.0027(6)
C10 0.0262(8) 0.0186(8) 0.0189(8) 0.0047(7) 0.0059(6) 0.0026(6)
C11 0.0234(8) 0.0186(8) 0.0156(7) 0.0020(6) 0.0077(6) -0.0003(6)
C12 0.0185(8) 0.0268(9) 0.0194(8) -0.0008(6) 0.0053(6) 0.0009(7)
C13 0.0254(9) 0.0269(9) 0.0186(8) 0.0089(7) 0.0068(7) 0.0045(7)
C14 0.0347(10) 0.0171(8) 0.0203(8) 0.0011(7) 0.0117(7) 0.0008(6)
C15 0.0243(8) 0.0246(9) 0.0199(8) -0.0044(7) 0.0075(7) -0.0060(7)
C16 0.0222(8) 0.0225(8) 0.0157(7) 0.0051(6) 0.0023(6) -0.0013(6)
Cl1 0.0239(2) 0.0186(2) 0.0253(2) -0.00235(15) 0.00838(15) 0.00136(15)
F1 0.0204(5) 0.0367(6) 0.0292(6) -0.0042(4) 0.0008(4) 0.0055(5)
F2 0.0305(6) 0.0356(6) 0.0295(6) 0.0126(5) 0.0050(5) 0.0121(5)
F3 0.0493(7) 0.0180(5) 0.0298(6) -0.0011(5) 0.0123(5) 0.0020(4)
F4 0.0305(6) 0.0320(6) 0.0301(6) -0.0102(5) 0.0048(4) -0.0075(5)
F5 0.0233(5) 0.0297(6) 0.0250(5) 0.0037(4) -0.0024(4) 0.0009(4)
N1 0.0286(8) 0.0257(8) 0.0243(8) -0.0001(6) 0.0079(6) 0.0006(6)
N2 0.0286(8) 0.0269(8) 0.0271(8) 0.0008(6) 0.0082(6) -0.0050(6)
O1 0.0216(6) 0.0156(5) 0.0205(6) 0.0015(4) 0.0073(5) -0.0012(4)
O2 0.0301(6) 0.0187(6) 0.0181(6) -0.0001(5) 0.0044(5) 0.0004(5)

loop_
_atom_type_symbol
_atom_type_description
_atom_type_scat_dispersion_real
_atom_type_scat_dispersion_imag
_atom_type_scat_source
C C 0.0033 0.0016 'International Tables Vol C Tables 4.2.6.8 and 6.1.1.4'
H H 0.0000 0.0000 'International Tables Vol C Tables 4.2.6.8 and 6.1.1.4'
N N 0.0061 0.0033 'International Tables Vol C Tables 4.2.6.8 and 6.1.1.4'
O O 0.0106 0.0060 'International Tables Vol C Tables 4.2.6.8 and 6.1.1.4'
F F 0.0171 0.0103 'International Tables Vol C Tables 4.2.6.8 and 6.1.1.4'
Cl Cl 0.1484 0.1585 'International Tables Vol C Tables 4.2.6.8 and 6.1.1.4'

loop_
_geom_angle_atom_site_label_1
_geom_angle_atom_site_label_2
_geom_angle_atom_site_label_3
_geom_angle_site_symmetry_1
_geom_angle_site_symmetry_3
_geom_angle
_geom_angle_publ_flag
C6 C1 C2 . . 120.93(15) ?
C6 C1 C7 . . 118.37(15) ?
C2 C1 C7 . . 120.64(14) ?
C3 C2 C1 . . 119.32(14) ?
C3 C2 C8 . . 120.66(15) ?
C1 C2 C8 . . 120.01(15) ?
C4 C3 C2 . . 119.59(15) ?
C4 C3 H3 . . 120.2 ?
C2 C3 H3 . . 120.2 ?
C3 C4 C5 . . 121.30(15) ?
C3 C4 Cl1 . . 119.75(13) ?
C5 C4 Cl1 . . 118.94(12) ?
O1 C5 C6 . . 124.20(14) ?
O1 C5 C4 . . 116.59(14) ?
C6 C5 C4 . . 119.21(14) ?
C1 C6 C5 . . 119.64(15) ?
C1 C6 H6 . . 120.2 ?
C5 C6 H6 . . 120.2 ?
N1 C7 C1 . . 177.14(18) ?
N2 C8 C2 . . 179.29(19) ?
O1 C9 C10 . . 107.18(13) ?
O1 C9 H9A . . 110.3 ?
C10 C9 H9A . . 110.3 ?
O1 C9 H9B . . 110.3 ?
C10 C9 H9B . . 110.3 ?
H9A C9 H9B . . 108.5 ?
O2 C10 C9 . . 112.73(13) ?
O2 C10 H10A . . 109.0 ?
C9 C10 H10A . . 109.0 ?
O2 C10 H10B . . 109.0 ?
C9 C10 H10B . . 109.0 ?
H10A C10 H10B . . 107.8 ?
O2 C11 C12 . . 118.91(15) ?
O2 C11 C16 . . 124.56(15) ?
C12 C11 C16 . . 116.31(15) ?
F1 C12 C13 . . 118.42(15) ?
F1 C12 C11 . . 119.27(15) ?
C13 C12 C11 . . 122.31(16) ?
F2 C13 C12 . . 119.60(16) ?
F2 C13 C14 . . 120.34(16) ?
C12 C13 C14 . . 120.06(16) ?
F3 C14 C15 . . 120.03(16) ?
F3 C14 C13 . . 120.94(16) ?
C15 C14 C13 . . 119.03(16) ?
F4 C15 C14 . . 120.28(16) ?
F4 C15 C16 . . 119.44(16) ?
C14 C15 C16 . . 120.26(16) ?
F5 C16 C15 . . 117.78(15) ?
F5 C16 C11 . . 120.27(15) ?
C15 C16 C11 . . 121.94(15) ?
C5 O1 C9 . . 117.18(12) ?
C11 O2 C10 . . 118.56(13) ?

loop_
_geom_bond_atom_site_label_1
_geom_bond_atom_site_label_2
_geom_bond_site_symmetry_2
_geom_bond_distance
_geom_bond_publ_flag
C1 C6 . 1.392(2) ?
C1 C2 . 1.404(2) ?
C1 C7 . 1.443(2) ?
C2 C3 . 1.395(2) ?
C2 C8 . 1.444(2) ?
C3 C4 . 1.384(2) ?
C3 H3 . 0.9500 ?
C4 C5 . 1.403(2) ?
C4 Cl1 . 1.7256(16) ?
C5 O1 . 1.3524(18) ?
C5 C6 . 1.392(2) ?
C6 H6 . 0.9500 ?
C7 N1 . 1.144(2) ?
C8 N2 . 1.149(2) ?
C9 O1 . 1.4373(19) ?
C9 C10 . 1.511(2) ?
C9 H9A . 0.9900 ?
C9 H9B . 0.9900 ?
C10 O2 . 1.454(2) ?
C10 H10A . 0.9900 ?
C10 H10B . 0.9900 ?
C11 O2 . 1.364(2) ?
C11 C12 . 1.389(2) ?
C11 C16 . 1.392(2) ?
C12 F1 . 1.3455(19) ?
C12 C13 . 1.379(2) ?
C13 F2 . 1.3396(19) ?
C13 C14 . 1.381(3) ?
C14 F3 . 1.3383(19) ?
C14 C15 . 1.378(3) ?
C15 F4 . 1.342(2) ?
C15 C16 . 1.382(2) ?
C16 F5 . 1.3475(19) ?

loop_
_cod_related_entry_id
_cod_related_entry_database
_cod_related_entry_code
1 ChemSpider 30654302
